data_1527256
loop_
_publ_author_name
'Conroy, L.E.'
'Norlund Christensen, A.'

_publ_section_title
;
 Preparation and crystal structure of beta-Ta2 N
;
_journal_name_full 'Journal of Solid State Chemistry'
_journal_page_first 205
_journal_page_last 207
_journal_volume 20
_journal_year 1977
_chemical_formula_sum 'N0.43 Ta'
_chemical_name_systematic 'Ta N0.43'
_space_group_IT_number 162
_symmetry_space_group_name_Hall '-P 3 2'
_symmetry_space_group_name_H-M 'P -3 1 m'
_cell_angle_alpha 90
_cell_angle_beta 90
_cell_angle_gamma 120
_cell_formula_units_Z 3
_cell_length_a 5.285
_cell_length_b 5.285
_cell_length_c 4.919
_cell_volume 118.986
_citation_journal_id_ASTM JSSCBI
_cod_data_source_file Conroy_JSSCBI_1977_1137.cif
_cod_data_source_block N0.43Ta1
_cod_original_cell_volume 118.9864
_cod_original_formula_sum 'N0.43 Ta1'
_cod_database_code 1527256

loop_
_symmetry_equiv_pos_as_xyz
x,y,z
-y,x-y,z
-x+y,-x,z
-y,-x,-z
x,x-y,-z
-x+y,y,-z
-x,-y,-z
y,-x+y,-z
x-y,x,-z
y,x,z
-x,-x+y,z
x-y,-y,z

loop_
_atom_site_label
_atom_site_type_symbol
_atom_site_fract_x
_atom_site_fract_y
_atom_site_fract_z
_atom_site_occupancy
_atom_site_U_iso_or_equiv
Ta1 Ta 0.3333 0 0.25 0.5 0.0
N2 N 0 0 0 0.49 0.0
N1 N 0.3333 0.6667 0.5 0.4 0.0
